data_4518027
loop_
_publ_author_name
'Katagiri, Kosuke'
'Ohara, Masahiro'
'Ikehara, Masahiro'
'Higashimura, Ikkei'
'Isono, Koshiro'

_publ_section_title
;
 Oxaphosphacyclophanes Constructed from a Bis(triphenylphosphine oxide)
 Moiety Linked by Dioxyalkyl Chains: Synthesis and Crystal Structures.
;
_journal_issue 37
_journal_name_full 'ACS omega'
_journal_page_first 23621
_journal_page_last 23630
_journal_paper_doi 10.1021/acsomega.0c02177
_journal_volume 5
_journal_year 2020
_chemical_formula_moiety '0.5(C42 H38 O6 P2), C H Cl3'
_chemical_formula_sum 'C22 H20 Cl3 O3 P'
_chemical_formula_weight 469.70
_space_group_crystal_system triclinic
_space_group_IT_number 2
_space_group_name_Hall '-P 1'
_space_group_name_H-M_alt 'P -1'
_atom_sites_solution_hydrogens geom
_atom_sites_solution_primary direct
_audit_creation_date 2019-05-10
_audit_creation_method
;
Olex2 1.2
(compiled May 18 2018 14:05:52 for OlexSys, GUI svn.r5506)
;
_cell_angle_alpha 76.4018(17)
_cell_angle_beta 81.4278(17)
_cell_angle_gamma 80.7315(19)
_cell_formula_units_Z 8
_cell_length_a 11.0373(3)
_cell_length_b 20.9634(4)
_cell_length_c 24.3544(5)
_cell_measurement_reflns_used 12631
_cell_measurement_temperature 173
_cell_measurement_theta_max 76.6910
_cell_measurement_theta_min 3.7550
_cell_volume 5369.2(2)
_computing_cell_refinement 'CrysAlisPro 1.171.39.20a (Rigaku OD, 2015)'
_computing_data_collection 'CrysAlisPro 1.171.39.20a (Rigaku OD, 2015)'
_computing_data_reduction 'CrysAlisPro 1.171.39.20a (Rigaku OD, 2015)'
_computing_molecular_graphics 'Olex2 (Dolomanov et al., 2009)'
_computing_publication_material 'Olex2 (Dolomanov et al., 2009)'
_computing_structure_refinement 'ShelXL (Sheldrick, 2015)'
_computing_structure_solution 'ShelXT (Sheldrick, 2015)'
_diffrn_ambient_temperature 173
_diffrn_detector 'CCD plate'
_diffrn_measured_fraction_theta_full 0.996
_diffrn_measured_fraction_theta_max 0.963
_diffrn_measurement_details
;
List of Runs (angles in degrees, time in seconds):

  # Type    Start    End  Width  t~exp~   \w     \q     \k     \f   Frames
--------------------------------------------------------------------------
  1  \w    -40.00   4.00   0.50    1.50    --    0.00 -19.00 -90.00   88
  2  \w    -57.00 -10.00   0.50    1.50    --    0.00 -37.00   0.00   94
  3  \w    -16.00  10.00   0.50    1.50    --    0.00  37.00-120.00   52
  4  \w    -66.00  22.00   0.50    1.50    --    0.00 -57.00-120.00  176
  5  \w    -21.00  85.00   0.50    1.50    --    0.00  57.00-120.00  212
  6  \w    -17.00  52.00   0.50    1.50    --    0.00  37.00 120.00  138
  7  \w     94.00 119.00   0.50    1.50    --  101.00 -82.00 120.00   50
  8  \w     12.00 116.00   0.50    1.50    --  101.00 -30.00 -30.00  208
  9  \w     25.00 127.00   0.50    1.50    --  101.00 -82.00-150.00  204
 10  \w     48.00 132.00   0.50    1.50    --  101.00 -82.00  60.00  168
 11  \w     18.00 105.00   0.50    1.50    --  101.00 -61.00-150.00  174
 12  \w     32.00 122.00   0.50    1.50    --  101.00 -61.00  60.00  180
 13  \w     13.00 114.00   0.50    1.50    --  101.00 -30.00-120.00  202
 14  \w     23.00  76.00   0.50    1.50    --  101.00 -82.00   0.00  106
 15  \w     91.00 183.00   0.50    1.50    --  101.00  15.00 -30.00  184
 16  \w     12.00 131.00   0.50    1.50    --  101.00 -82.00 -90.00  238
 17  \w     86.00 111.00   0.50    1.50    --  101.00 -82.00   0.00   50
 18  \w    151.00 177.00   0.50    1.50    --  101.00  30.00-150.00   52
 19  \w     18.00 124.00   0.50    1.50    --  101.00 -15.00  60.00  212
 20  \w     92.00 180.00   0.50    1.50    --  101.00  15.00  60.00  176
 21  \w     61.00 108.00   0.50    1.50    --  101.00 -82.00 150.00   94
 22  \w     77.00 102.00   0.50    1.50    --  101.00 -82.00-120.00   50
 23  \w     93.00 119.00   0.50    1.50    --  101.00 -82.00 -38.96   52
;
_diffrn_measurement_device 'four-circle diffractometer'
_diffrn_measurement_device_type 'XtaLAB Pro: Kappa dual home/near'
_diffrn_measurement_method '\w scans'
_diffrn_orient_matrix_type 'CrysAlisPro convention (1999,Acta A55,543-557)'
_diffrn_orient_matrix_UB_11 -0.0295845000
_diffrn_orient_matrix_UB_12 0.0480055000
_diffrn_orient_matrix_UB_13 -0.0562157000
_diffrn_orient_matrix_UB_21 -0.1267484000
_diffrn_orient_matrix_UB_22 0.0246009000
_diffrn_orient_matrix_UB_23 0.0292441000
_diffrn_orient_matrix_UB_31 0.0577523000
_diffrn_orient_matrix_UB_32 0.0539155000
_diffrn_orient_matrix_UB_33 0.0166563000
_diffrn_radiation_monochromator graphite
_diffrn_radiation_probe x-ray
_diffrn_radiation_type CuK\a
_diffrn_radiation_wavelength 1.54184
_diffrn_reflns_av_R_equivalents 0.0477
_diffrn_reflns_av_unetI/netI 0.0618
_diffrn_reflns_Laue_measured_fraction_full 0.996
_diffrn_reflns_Laue_measured_fraction_max 0.963
_diffrn_reflns_limit_h_max 13
_diffrn_reflns_limit_h_min -13
_diffrn_reflns_limit_k_max 26
_diffrn_reflns_limit_k_min -20
_diffrn_reflns_limit_l_max 30
_diffrn_reflns_limit_l_min -26
_diffrn_reflns_number 64652
_diffrn_reflns_point_group_measured_fraction_full 0.996
_diffrn_reflns_point_group_measured_fraction_max 0.963
_diffrn_reflns_theta_full 67.684
_diffrn_reflns_theta_max 77.374
_diffrn_reflns_theta_min 3.760
_diffrn_source 'fine-focus sealed X-ray tube'
_diffrn_source_type 'Enhance (Cu) X-ray Source'
_exptl_absorpt_coefficient_mu 3.800
_exptl_absorpt_correction_T_max 1.00000
_exptl_absorpt_correction_T_min 0.61733
_exptl_absorpt_correction_type multi-scan
_exptl_absorpt_process_details
;
CrysAlisPro 1.171.39.20a (Rigaku Oxford Diffraction, 2015)
Empirical absorption correction using spherical harmonics,
 implemented in SCALE3 ABSPACK scaling algorithm.
;
_exptl_crystal_colour 'clear colourless'
_exptl_crystal_colour_lustre clear
_exptl_crystal_colour_primary colourless
_exptl_crystal_density_diffrn 1.162
_exptl_crystal_description prism
_exptl_crystal_F_000 1936
_exptl_crystal_size_max 0.2
_exptl_crystal_size_mid 0.1
_exptl_crystal_size_min 0.1
_refine_diff_density_max 0.487
_refine_diff_density_min -0.570
_refine_diff_density_rms 0.060
_refine_ls_extinction_method none
_refine_ls_goodness_of_fit_ref 1.092
_refine_ls_hydrogen_treatment constr
_refine_ls_matrix_type full
_refine_ls_number_parameters 1153
_refine_ls_number_reflns 21950
_refine_ls_number_restraints 0
_refine_ls_restrained_S_all 1.092
_refine_ls_R_factor_all 0.1094
_refine_ls_R_factor_gt 0.0657
_refine_ls_shift/su_max 0.002
_refine_ls_shift/su_mean 0.000
_refine_ls_structure_factor_coef Fsqd
_refine_ls_weighting_details 'w=1/[\s^2^(Fo^2^)+(0.1230P)^2^+0.8356P] where P=(Fo^2^+2Fc^2^)/3'
_refine_ls_weighting_scheme calc
_refine_ls_wR_factor_gt 0.2273
_refine_ls_wR_factor_ref 0.2632
_reflns_Friedel_coverage 0.000
_reflns_number_gt 9123
_reflns_number_total 21950
_reflns_threshold_expression 'I > 2\s(I)'
_cod_data_source_file ao0c02177_si_001.cif
_cod_data_source_block exp_375
_cod_depositor_comments 'Adding full bibliography for 4518025--4518030.cif.'
_cod_database_code 4518027
_shelx_shelxl_version_number 2014/7
_chemical_oxdiff_formula C42H38O6P2
_shelx_space_group_comment
;
The symmetry employed for this shelxl refinement is uniquely defined
by the following loop, which should always be used as a source of
symmetry information in preference to the above space-group names.
They are only intended as comments.
;
_reflns_odcompleteness_completeness 99.57
_reflns_odcompleteness_iscentric 1
_reflns_odcompleteness_theta 68.13
_olex2_refinement_description
;
1. Fixed Uiso
 At 1.2 times of:
  All C(H) groups, All C(H,H) groups
2. Others
 Fixed Sof: Cl2(0.7) Cl5(0.7) Cl2A(0.7) Cl7(0.7) Cl6(0.7) Cl11(0.7) Cl8(0.7)
 Cl4(0.7) Cl10(0.7) Cl3(0.7) Cl9(0.7) H85(0.7) H85A(0.3) H86(0.7) H86A(0.3)
 H88(0.7) H88A(0.3) H87(0.7) H87A(0.3) Cl12(0.7) Cl19(0.3) Cl14(0.3) Cl18(0.3)
 Cl24(0.3) Cl21(0.3) Cl13(0.3) Cl23(0.3) Cl17(0.3) Cl15(0.3) Cl20(0.3)
 Cl22(0.3) Cl16(0.3)
3.a Ternary CH refined with riding coordinates:
 C85(H85), C85(H85A), C86(H86), C86(H86A), C88(H88), C88(H88A), C87(H87),
 C87(H87A)
3.b Secondary CH2 refined with riding coordinates:
 C82(H82A,H82B), C37(H37A,H37B), C79(H79A,H79B), C41(H41A,H41B), C83(H83A,
 H83B), C81(H81A,H81B), C84(H84A,H84B), C39(H39A,H39B), C40(H40A,H40B),
 C80(H80A,H80B), C38(H38A,H38B), C42(H42A,H42B)
3.c Aromatic/amide H refined with riding coordinates:
 C14(H14), C74(H74), C33(H33), C57(H57), C15(H15), C75(H75), C35(H35),
 C36(H36), C59(H59), C60(H60), C78(H78), C44(H44), C17(H17), C2(H2), C18(H18),
 C77(H77), C62(H62), C32(H32), C20(H20), C56(H56), C8(H8), C51(H51), C68(H68),
 C26(H26), C50(H50), C12(H12), C69(H69), C72(H72), C9(H9), C27(H27), C30(H30),
 C11(H11), C29(H29), C71(H71), C54(H54), C66(H66), C6(H6), C53(H53), C45(H45),
 C48(H48), C63(H63), C3(H3), C24(H24), C21(H21), C46(H46), C5(H5), C4(H4),
 C64(H64), C47(H47), C65(H65), C22(H22), C23(H23)
;
_olex2_exptl_crystal_mounting_method loop
_olex2_submission_special_instructions 'No special instructions were received'
_oxdiff_exptl_absorpt_empirical_details
;
Empirical correction (ABSPACK) includes:
- Absorption correction using spherical harmonics
- Frame scaling
;
_oxdiff_exptl_absorpt_empirical_full_max 2.356
_oxdiff_exptl_absorpt_empirical_full_min 0.642

loop_
_space_group_symop_operation_xyz
'x, y, z'
'-x, -y, -z'

loop_
_atom_site_label
_atom_site_type_symbol
_atom_site_fract_x
_atom_site_fract_y
_atom_site_fract_z
_atom_site_U_iso_or_equiv
_atom_site_adp_type
_atom_site_occupancy
_atom_site_site_symmetry_order
_atom_site_calc_flag
_atom_site_refinement_flags_posn
_atom_site_refinement_flags_adp
_atom_site_refinement_flags_occupancy
_atom_site_disorder_assembly
_atom_site_disorder_group
P1 P 0.90114(9) 0.81862(5) 0.12200(4) 0.0338(2) Uani 1 1 d . . . . .
P3 P 0.40112(10) 0.31872(5) 0.12192(4) 0.0342(2) Uani 1 1 d . . . . .
P2 P 0.47252(10) 0.39008(5) 0.37814(4) 0.0340(2) Uani 1 1 d . . . . .
P4 P -0.02750(10) -0.10990(5) 0.37796(4) 0.0342(2) Uani 1 1 d . . . . .
O2 O 0.3365(2) 0.39021(12) 0.39037(11) 0.0410(6) Uani 1 1 d . . . . .
O7 O 0.3332(2) 0.38713(12) 0.10962(11) 0.0392(6) Uani 1 1 d . . . . .
O8 O -0.1639(2) -0.11019(12) 0.39027(10) 0.0388(6) Uani 1 1 d . . . . .
O12 O 0.1290(3) 0.11139(13) 0.45164(11) 0.0435(7) Uani 1 1 d . . . . .
O1 O 0.8329(2) 0.88660(12) 0.10968(11) 0.0413(6) Uani 1 1 d . . . . .
O10 O 0.1478(3) 0.12957(13) 0.04828(11) 0.0416(7) Uani 1 1 d . . . . .
O4 O 0.6473(3) 0.62947(13) 0.04845(12) 0.0450(7) Uani 1 1 d . . . . .
O6 O 0.6296(3) 0.61164(12) 0.45166(11) 0.0420(7) Uani 1 1 d . . . . .
O11 O 0.1302(3) -0.02579(14) 0.13062(11) 0.0496(7) Uani 1 1 d . . . . .
O5 O 0.6298(3) 0.47429(14) 0.13073(11) 0.0469(7) Uani 1 1 d . . . . .
O3 O 0.8532(3) 0.69798(13) 0.36949(11) 0.0496(7) Uani 1 1 d . . . . .
O9 O 0.3543(3) 0.19794(13) 0.36903(11) 0.0479(7) Uani 1 1 d . . . . .
Cl2 Cl 0.6421(3) 1.04656(13) 0.0730(2) 0.1402(15) Uani 0.7 1 d . . P A 1
Cl5 Cl 0.5698(3) 1.03570(14) 0.4018(2) 0.1314(13) Uani 0.7 1 d . . P B 1
Cl2A Cl 0.4815(3) 0.94737(16) 0.0983(2) 0.1340(13) Uani 0.7 1 d . . P A 1
Cl7 Cl -0.0185(3) 0.44710(16) 0.0980(2) 0.1304(13) Uani 0.7 1 d . . P C 1
Cl6 Cl 0.5010(2) 0.90573(15) 0.4266(2) 0.1404(15) Uani 0.7 1 d . . P B 1
Cl11 Cl 0.0697(3) 0.53565(14) 0.4016(2) 0.1338(13) Uani 0.7 1 d . . P D 1
Cl8 Cl 0.1420(3) 0.54648(13) 0.07259(19) 0.1372(14) Uani 0.7 1 d . . P C 1
C55 C 0.3353(4) 0.26238(17) 0.09334(14) 0.0332(8) Uani 1 1 d . . . . .
C73 C 0.0228(4) -0.04852(19) 0.40686(15) 0.0377(9) Uani 1 1 d . . . . .
C13 C 0.8355(4) 0.76259(18) 0.09289(15) 0.0357(9) Uani 1 1 d . . . . .
C16 C 0.7146(4) 0.67153(18) 0.06191(15) 0.0358(9) Uani 1 1 d . . . . .
C76 C 0.1011(4) 0.05686(18) 0.43807(15) 0.0350(8) Uani 1 1 d . . . . .
C34 C 0.5995(4) 0.55649(19) 0.43834(15) 0.0374(9) Uani 1 1 d . . . . .
C58 C 0.2155(4) 0.17142(18) 0.06168(15) 0.0356(9) Uani 1 1 d . . . . .
C31 C 0.5249(3) 0.45061(16) 0.40716(14) 0.0315(8) Uani 1 1 d . . . . .
C49 C 0.3932(4) 0.28345(18) 0.19690(15) 0.0369(9) Uani 1 1 d . . . . .
C61 C 0.0563(4) -0.18876(19) 0.40675(15) 0.0380(9) Uani 1 1 d . . . . .
C14 C 0.9011(4) 0.70564(18) 0.07890(15) 0.0372(9) Uani 1 1 d . . . . .
H14 H 0.9861 0.6974 0.0802 0.045 Uiso 1 1 calc R . . . .
C74 C -0.0573(4) 0.00973(19) 0.40974(16) 0.0413(9) Uani 1 1 d . . . . .
H74 H -0.1379 0.0134 0.4013 0.050 Uiso 1 1 calc R . . . .
C33 C 0.4809(4) 0.56123(19) 0.42451(16) 0.0408(9) Uani 1 1 d . . . . .
H33 H 0.4265 0.5999 0.4253 0.049 Uiso 1 1 calc R . . . .
C57 C 0.1491(4) 0.22911(19) 0.07521(16) 0.0409(9) Uani 1 1 d . . . . .
H57 H 0.0641 0.2372 0.0738 0.049 Uiso 1 1 calc R . . . .
C15 C 0.8420(4) 0.66077(18) 0.06308(16) 0.0410(9) Uani 1 1 d . . . . .
H15 H 0.8876 0.6230 0.0531 0.049 Uiso 1 1 calc R . . . .
C75 C -0.0187(4) 0.06185(18) 0.42493(17) 0.0412(9) Uani 1 1 d . . . . .
H75 H -0.0730 0.1004 0.4264 0.049 Uiso 1 1 calc R . . . .
C52 C 0.3624(4) 0.2289(2) 0.31316(16) 0.0419(10) Uani 1 1 d . . . . .
C35 C 0.6822(4) 0.49925(19) 0.43699(16) 0.0413(9) Uani 1 1 d . . . . .
H35 H 0.7617 0.4959 0.4468 0.050 Uiso 1 1 calc R . . . .
C36 C 0.6437(4) 0.44719(19) 0.42074(17) 0.0402(9) Uani 1 1 d . . . . .
H36 H 0.6990 0.4091 0.4189 0.048 Uiso 1 1 calc R . . . .
C67 C 0.0208(4) -0.08849(18) 0.30277(15) 0.0379(9) Uani 1 1 d . . . . .
C59 C 0.3429(4) 0.15950(18) 0.06284(16) 0.0393(9) Uani 1 1 d . . . . .
H59 H 0.3881 0.1217 0.0528 0.047 Uiso 1 1 calc R . . . .
C70 C 0.0877(4) -0.0454(2) 0.18621(16) 0.0434(10) Uani 1 1 d . . . . .
C60 C 0.4018(4) 0.20432(19) 0.07909(16) 0.0423(10) Uani 1 1 d . . . . .
H60 H 0.4867 0.1959 0.0806 0.051 Uiso 1 1 calc R . . . .
C7 C 0.8932(4) 0.78368(19) 0.19687(15) 0.0375(9) Uani 1 1 d . . . . .
C28 C 0.5874(4) 0.45456(18) 0.18664(15) 0.0412(10) Uani 1 1 d . . . . .
C78 C 0.1420(4) -0.05349(18) 0.42102(15) 0.0386(9) Uani 1 1 d . . . . .
H78 H 0.1964 -0.0920 0.4198 0.046 Uiso 1 1 calc R . . . .
C25 C 0.5216(4) 0.41158(18) 0.30312(15) 0.0369(9) Uani 1 1 d . . . . .
C19 C 0.5575(3) 0.31025(17) 0.40638(16) 0.0357(8) Uani 1 1 d . . . . .
C44 C 0.5938(4) 0.32232(19) 0.03476(16) 0.0445(10) Uani 1 1 d . . . . .
H44 H 0.5334 0.3230 0.0117 0.053 Uiso 1 1 calc R . . . .
C17 C 0.6473(4) 0.72869(18) 0.07516(16) 0.0409(9) Uani 1 1 d . . . . .
H17 H 0.5623 0.7367 0.0739 0.049 Uiso 1 1 calc R . . . .
C43 C 0.5622(4) 0.31603(17) 0.09284(17) 0.0383(9) Uani 1 1 d . . . . .
C2 C 1.0934(4) 0.82249(19) 0.03515(18) 0.0464(10) Uani 1 1 d . . . . .
H2 H 1.0330 0.8231 0.0121 0.056 Uiso 1 1 calc R . . . .
C82 C 0.0416(4) 0.0062(2) 0.09177(15) 0.0451(10) Uani 1 1 d . . . . .
H82A H -0.0049 0.0452 0.1035 0.054 Uiso 1 1 calc R . . . .
H82B H -0.0157 -0.0237 0.0903 0.054 Uiso 1 1 calc R . . . .
C18 C 0.7073(4) 0.77359(19) 0.09023(15) 0.0382(9) Uani 1 1 d . . . . .
H18 H 0.6620 0.8121 0.0989 0.046 Uiso 1 1 calc R . . . .
C77 C 0.1803(4) -0.00116(18) 0.43705(15) 0.0387(9) Uani 1 1 d . . . . .
H77 H 0.2597 -0.0053 0.4471 0.046 Uiso 1 1 calc R . . . .
C37 C 0.7615(4) 0.7256(2) 0.40890(16) 0.0460(10) Uani 1 1 d . . . . .
H37A H 0.6797 0.7292 0.3975 0.055 Uiso 1 1 calc R . . . .
H37B H 0.7773 0.7693 0.4104 0.055 Uiso 1 1 calc R . . . .
C62 C 0.0629(4) -0.20801(19) 0.46498(17) 0.0449(10) Uani 1 1 d . . . . .
H62 H 0.0315 -0.1780 0.4879 0.054 Uiso 1 1 calc R . . . .
C32 C 0.4431(4) 0.50878(17) 0.40959(15) 0.0382(9) Uani 1 1 d . . . . .
H32 H 0.3626 0.5119 0.4011 0.046 Uiso 1 1 calc R . . . .
C20 C 0.5631(4) 0.2923(2) 0.46484(17) 0.0457(10) Uani 1 1 d . . . . .
H20 H 0.5321 0.3224 0.4878 0.055 Uiso 1 1 calc R . . . .
C79 C 0.2614(4) 0.22649(18) 0.40780(15) 0.0431(10) Uani 1 1 d . . . . .
H79A H 0.1800 0.2303 0.3959 0.052 Uiso 1 1 calc R . . . .
H79B H 0.2777 0.2701 0.4093 0.052 Uiso 1 1 calc R . . . .
C56 C 0.2072(4) 0.27402(19) 0.09049(17) 0.0412(9) Uani 1 1 d . . . . .
H56 H 0.1616 0.3125 0.0991 0.049 Uiso 1 1 calc R . . . .
C8 C 0.8113(4) 0.81602(19) 0.23397(17) 0.0435(10) Uani 1 1 d . . . . .
H8 H 0.7670 0.8566 0.2194 0.052 Uiso 1 1 calc R . . . .
C51 C 0.2959(4) 0.28895(19) 0.29179(16) 0.0437(10) Uani 1 1 d . . . . .
H51 H 0.2410 0.3112 0.3160 0.052 Uiso 1 1 calc R . . . .
C10 C 0.8612(4) 0.7289(2) 0.31361(16) 0.0433(10) Uani 1 1 d . . . . .
C68 C -0.0688(4) -0.06371(18) 0.26621(16) 0.0415(9) Uani 1 1 d . . . . .
H68 H -0.1519 -0.0613 0.2806 0.050 Uiso 1 1 calc R . . . .
C41 C 0.6166(4) 0.5252(2) 0.03387(16) 0.0480(11) Uani 1 1 d . . . . .
H41A H 0.6582 0.4853 0.0222 0.058 Uiso 1 1 calc R . . . .
H41B H 0.5609 0.5478 0.0061 0.058 Uiso 1 1 calc R . . . .
C1 C 1.0623(4) 0.81623(17) 0.09400(15) 0.0375(9) Uani 1 1 d . . . . .
C83 C 0.1161(4) 0.02538(19) 0.03448(16) 0.0458(10) Uani 1 1 d . . . . .
H83A H 0.1573 -0.0145 0.0227 0.055 Uiso 1 1 calc R . . . .
H83B H 0.0602 0.0481 0.0068 0.055 Uiso 1 1 calc R . . . .
C26 C 0.4318(4) 0.43583(19) 0.26639(16) 0.0421(10) Uani 1 1 d . . . . .
H26 H 0.3488 0.4372 0.2810 0.050 Uiso 1 1 calc R . . . .
C81 C 0.2518(4) 0.10945(19) 0.46520(16) 0.0418(10) Uani 1 1 d . . . . .
H81A H 0.3120 0.0926 0.4370 0.050 Uiso 1 1 calc R . . . .
H81B H 0.2624 0.0807 0.5022 0.050 Uiso 1 1 calc R . . . .
C84 C 0.2117(4) 0.06941(18) 0.03453(16) 0.0413(10) Uani 1 1 d . . . . .
H84A H 0.2678 0.0478 0.0625 0.050 Uiso 1 1 calc R . . . .
H84B H 0.2594 0.0786 -0.0026 0.050 Uiso 1 1 calc R . . . .
C39 C 0.7520(4) 0.6098(2) 0.46539(17) 0.0440(10) Uani 1 1 d . . . . .
H39A H 0.8124 0.5930 0.4372 0.053 Uiso 1 1 calc R . . . .
H39B H 0.7623 0.5810 0.5023 0.053 Uiso 1 1 calc R . . . .
C50 C 0.3118(4) 0.31608(19) 0.23339(15) 0.0406(9) Uani 1 1 d . . . . .
H50 H 0.2671 0.3566 0.2189 0.049 Uiso 1 1 calc R . . . .
C40 C 0.5423(4) 0.50637(19) 0.09129(16) 0.0446(10) Uani 1 1 d . . . . .
H40A H 0.4960 0.5455 0.1027 0.054 Uiso 1 1 calc R . . . .
H40B H 0.4847 0.4766 0.0899 0.054 Uiso 1 1 calc R . . . .
C12 C 0.9602(4) 0.7231(2) 0.21998(17) 0.0477(11) Uani 1 1 d . . . . .
H12 H 1.0158 0.7006 0.1962 0.057 Uiso 1 1 calc R . . . .
C69 C -0.0353(4) -0.04225(19) 0.20796(15) 0.0417(10) Uani 1 1 d . . . . .
H69 H -0.0961 -0.0258 0.1838 0.050 Uiso 1 1 calc R . . . .
C80 C 0.2694(4) 0.17940(19) 0.46562(16) 0.0448(10) Uani 1 1 d . . . . .
H80A H 0.3495 0.1788 0.4777 0.054 Uiso 1 1 calc R . . . .
H80B H 0.2067 0.1959 0.4932 0.054 Uiso 1 1 calc R . . . .
C72 C 0.1442(4) -0.0916(2) 0.28017(17) 0.0501(11) Uani 1 1 d . . . . .
H72 H 0.2051 -0.1081 0.3043 0.060 Uiso 1 1 calc R . . . .
C9 C 0.7939(4) 0.78934(19) 0.29216(16) 0.0439(10) Uani 1 1 d . . . . .
H9 H 0.7383 0.8115 0.3162 0.053 Uiso 1 1 calc R . . . .
C27 C 0.4633(4) 0.4583(2) 0.20807(17) 0.0461(10) Uani 1 1 d . . . . .
H27 H 0.4023 0.4754 0.1841 0.055 Uiso 1 1 calc R . . . .
C30 C 0.6454(4) 0.4083(2) 0.28036(17) 0.0484(11) Uani 1 1 d . . . . .
H30 H 0.7066 0.3916 0.3043 0.058 Uiso 1 1 calc R . . . .
C11 C 0.9447(4) 0.6963(2) 0.27782(16) 0.0525(12) Uani 1 1 d . . . . .
H11 H 0.9906 0.6563 0.2926 0.063 Uiso 1 1 calc R . . . .
C38 C 0.7704(4) 0.6790(2) 0.46613(16) 0.0482(11) Uani 1 1 d . . . . .
H38A H 0.8510 0.6782 0.4778 0.058 Uiso 1 1 calc R . . . .
H38B H 0.7085 0.6955 0.4940 0.058 Uiso 1 1 calc R . . . .
C29 C 0.6787(4) 0.4294(2) 0.22274(17) 0.0503(11) Uani 1 1 d . . . . .
H29 H 0.7616 0.4268 0.2081 0.060 Uiso 1 1 calc R . . . .
Cl4 Cl 0.5469(5) 0.9785(3) 0.3111(2) 0.212(2) Uani 0.7 1 d . . P B 1
C71 C 0.1782(4) -0.0706(2) 0.22262(18) 0.0520(11) Uani 1 1 d . . . . .
H71 H 0.2613 -0.0732 0.2082 0.062 Uiso 1 1 calc R . . . .
Cl10 Cl 0.0481(5) 0.4781(3) 0.31052(19) 0.208(2) Uani 0.7 1 d . . P D 1
Cl3 Cl 0.5569(5) 0.9874(3) 0.1892(2) 0.206(2) Uani 0.7 1 d . . P A 1
C42 C 0.7116(4) 0.56943(18) 0.03447(17) 0.0434(10) Uani 1 1 d . . . . .
H42A H 0.7675 0.5477 0.0625 0.052 Uiso 1 1 calc R . . . .
H42B H 0.7597 0.5789 -0.0025 0.052 Uiso 1 1 calc R . . . .
C54 C 0.4607(4) 0.2234(2) 0.21933(17) 0.0522(12) Uani 1 1 d . . . . .
H54 H 0.5162 0.2012 0.1952 0.063 Uiso 1 1 calc R . . . .
C66 C 0.1035(4) -0.2346(2) 0.37347(17) 0.0493(11) Uani 1 1 d . . . . .
H66 H 0.1001 -0.2226 0.3344 0.059 Uiso 1 1 calc R . . . .
C6 C 1.1548(4) 0.8156(2) 0.12733(18) 0.0500(11) Uani 1 1 d . . . . .
H6 H 1.1355 0.8116 0.1664 0.060 Uiso 1 1 calc R . . . .
C53 C 0.4462(4) 0.1964(2) 0.27678(18) 0.0502(11) Uani 1 1 d . . . . .
H53 H 0.4924 0.1564 0.2913 0.060 Uiso 1 1 calc R . . . .
C45 C 0.7150(4) 0.3277(2) 0.0107(2) 0.0544(12) Uani 1 1 d . . . . .
H45 H 0.7354 0.3314 -0.0282 0.065 Uiso 1 1 calc R . . . .
C48 C 0.6543(4) 0.3155(2) 0.12648(18) 0.0503(11) Uani 1 1 d . . . . .
H48 H 0.6351 0.3111 0.1656 0.060 Uiso 1 1 calc R . . . .
C63 C 0.1149(5) -0.2707(2) 0.4895(2) 0.0591(13) Uani 1 1 d . . . . .
H63 H 0.1181 -0.2827 0.5286 0.071 Uiso 1 1 calc R . . . .
C3 C 1.2142(4) 0.8278(2) 0.0115(2) 0.0566(12) Uani 1 1 d . . . . .
H3 H 1.2345 0.8322 -0.0275 0.068 Uiso 1 1 calc R . . . .
C24 C 0.6043(4) 0.2648(2) 0.37291(19) 0.0506(11) Uani 1 1 d . . . . .
H24 H 0.6010 0.2766 0.3338 0.061 Uiso 1 1 calc R . . . .
Cl9 Cl 0.0571(5) 0.4872(3) 0.18890(19) 0.206(2) Uani 0.7 1 d . . P C 1
C21 C 0.6161(4) 0.2285(2) 0.48832(19) 0.0540(11) Uani 1 1 d . . . . .
H21 H 0.6202 0.2161 0.5273 0.065 Uiso 1 1 calc R . . . .
C46 C 0.8046(4) 0.3275(2) 0.0441(2) 0.0602(13) Uani 1 1 d . . . . .
H46 H 0.8855 0.3315 0.0278 0.072 Uiso 1 1 calc R . . . .
C5 C 1.2744(5) 0.8209(2) 0.1030(2) 0.0617(13) Uani 1 1 d . . . . .
H5 H 1.3353 0.8207 0.1257 0.074 Uiso 1 1 calc R . . . .
C4 C 1.3049(4) 0.8266(2) 0.0450(2) 0.0589(12) Uani 1 1 d . . . . .
H4 H 1.3862 0.8295 0.0288 0.071 Uiso 1 1 calc R . . . .
C64 C 0.1625(4) -0.3157(2) 0.4557(2) 0.0573(12) Uani 1 1 d . . . . .
H64 H 0.1989 -0.3578 0.4719 0.069 Uiso 1 1 calc R . . . .
C47 C 0.7743(4) 0.3214(2) 0.1017(2) 0.0614(13) Uani 1 1 d . . . . .
H47 H 0.8352 0.3212 0.1243 0.074 Uiso 1 1 calc R . . . .
C65 C 0.1554(5) -0.2977(2) 0.3976(2) 0.0601(13) Uani 1 1 d . . . . .
H65 H 0.1856 -0.3280 0.3748 0.072 Uiso 1 1 calc R . . . .
C22 C 0.6618(5) 0.1839(2) 0.4554(2) 0.0623(13) Uani 1 1 d . . . . .
H22 H 0.6967 0.1415 0.4718 0.075 Uiso 1 1 calc R . . . .
C23 C 0.6558(5) 0.2022(2) 0.3975(2) 0.0624(14) Uani 1 1 d . . . . .
H23 H 0.6869 0.1720 0.3748 0.075 Uiso 1 1 calc R . . . .
C85 C 0.6014(5) 0.9766(3) 0.1203(3) 0.0876(19) Uani 1 1 d . . . . .
H85 H 0.6733 0.9424 0.1210 0.105 Uiso 0.7 1 calc R . P A 1
H85A H 0.6808 0.9484 0.1163 0.105 Uiso 0.3 1 calc R . P A 2
C86 C 0.5860(5) 0.9613(3) 0.3804(3) 0.0863(19) Uani 1 1 d . . . . .
H86 H 0.6732 0.9424 0.3797 0.104 Uiso 0.7 1 calc R . P B 1
H86A H 0.6673 0.9352 0.3851 0.104 Uiso 0.3 1 calc R . P B 2
C88 C 0.0854(6) 0.4614(4) 0.3797(3) 0.095(2) Uani 1 1 d . . . . .
H88 H 0.1728 0.4427 0.3790 0.114 Uiso 0.7 1 calc R . P D 1
H88A H 0.1670 0.4355 0.3840 0.114 Uiso 0.3 1 calc R . P D 2
C87 C 0.1002(6) 0.4762(3) 0.1204(3) 0.096(2) Uani 1 1 d . . . . .
H87 H 0.1720 0.4419 0.1212 0.115 Uiso 0.7 1 calc R . P C 1
H87A H 0.1797 0.4482 0.1163 0.115 Uiso 0.3 1 calc R . P C 2
Cl12 Cl 0.0015(2) 0.40584(16) 0.42803(18) 0.1372(14) Uani 0.7 1 d . . P D 1
Cl19 Cl 0.1303(8) 0.5496(3) 0.1342(4) 0.131(3) Uani 0.3 1 d . . P C 2
Cl14 Cl 0.6311(8) 1.0494(4) 0.1346(4) 0.131(3) Uani 0.3 1 d . . P A 2
Cl18 Cl 0.4911(6) 0.9093(5) 0.3651(4) 0.134(3) Uani 0.3 1 d . . P B 2
Cl24 Cl -0.0083(6) 0.4097(4) 0.3660(4) 0.136(3) Uani 0.3 1 d . . P D 2
Cl21 Cl 0.0423(10) 0.4958(7) 0.0538(4) 0.198(6) Uani 0.3 1 d . . P C 2
Cl13 Cl 0.5431(10) 0.9961(7) 0.0537(4) 0.202(6) Uani 0.3 1 d . . P A 2
Cl23 Cl 0.0278(8) 0.4812(8) 0.4463(4) 0.200(6) Uani 0.3 1 d . . P D 2
Cl17 Cl 0.5268(8) 0.9799(8) 0.4464(4) 0.203(6) Uani 0.3 1 d . . P B 2
Cl15 Cl 0.5146(8) 0.9364(6) 0.1704(5) 0.185(4) Uani 0.3 1 d . . P A 2
Cl20 Cl 0.0161(8) 0.4365(6) 0.1708(5) 0.185(4) Uani 0.3 1 d . . P C 2
Cl22 Cl 0.1048(12) 0.5241(4) 0.3284(5) 0.182(4) Uani 0.3 1 d . . P D 2
Cl16 Cl 0.6064(11) 1.0242(4) 0.3287(5) 0.183(4) Uani 0.3 1 d . . P B 2

loop_
_atom_site_aniso_label
_atom_site_aniso_U_11
_atom_site_aniso_U_22
_atom_site_aniso_U_33
_atom_site_aniso_U_23
_atom_site_aniso_U_13
_atom_site_aniso_U_12
P1 0.0422(6) 0.0290(5) 0.0324(5) -0.0065(4) -0.0064(4) -0.0095(4)
P3 0.0444(6) 0.0288(5) 0.0321(5) -0.0058(4) -0.0055(4) -0.0127(4)
P2 0.0408(6) 0.0325(5) 0.0317(5) -0.0089(4) -0.0020(4) -0.0126(4)
P4 0.0418(6) 0.0296(5) 0.0335(5) -0.0076(4) -0.0029(4) -0.0113(4)
O2 0.0412(17) 0.0379(15) 0.0470(15) -0.0108(12) -0.0024(13) -0.0145(12)
O7 0.0500(17) 0.0274(13) 0.0423(14) -0.0057(11) -0.0094(13) -0.0107(12)
O8 0.0402(16) 0.0382(15) 0.0402(14) -0.0103(12) -0.0034(12) -0.0101(12)
O12 0.0556(19) 0.0342(15) 0.0474(16) -0.0168(12) -0.0026(13) -0.0164(13)
O1 0.0485(17) 0.0335(15) 0.0432(15) -0.0096(12) -0.0046(13) -0.0083(13)
O10 0.0515(18) 0.0357(15) 0.0434(15) -0.0079(12) -0.0104(13) -0.0188(13)
O4 0.0547(19) 0.0359(15) 0.0506(16) -0.0078(12) -0.0159(14) -0.0168(14)
O6 0.0508(18) 0.0338(14) 0.0449(15) -0.0124(12) 0.0003(13) -0.0159(13)
O11 0.060(2) 0.0507(18) 0.0351(14) -0.0006(13) -0.0003(14) -0.0165(15)
O5 0.0552(19) 0.0526(18) 0.0302(13) -0.0008(12) -0.0035(13) -0.0123(15)
O3 0.066(2) 0.0451(17) 0.0332(14) 0.0013(12) -0.0020(14) -0.0130(15)
O9 0.0597(19) 0.0473(17) 0.0327(14) -0.0018(12) 0.0014(13) -0.0112(14)
Cl2 0.092(2) 0.0660(16) 0.208(4) 0.034(2) 0.036(2) 0.0061(14)
Cl5 0.090(2) 0.0788(19) 0.207(4) -0.031(2) 0.017(2) 0.0118(15)
Cl2A 0.0702(18) 0.110(2) 0.207(4) 0.001(2) -0.030(2) -0.0073(16)
Cl7 0.0649(17) 0.110(2) 0.205(4) -0.003(2) -0.039(2) -0.0037(15)
Cl6 0.0649(16) 0.093(2) 0.219(4) 0.044(2) 0.000(2) -0.0117(14)
Cl11 0.095(2) 0.0767(19) 0.211(4) -0.031(2) 0.013(2) 0.0138(15)
Cl8 0.095(2) 0.0688(16) 0.195(4) 0.0223(19) 0.050(2) 0.0071(14)
C55 0.041(2) 0.0265(18) 0.0319(18) -0.0012(14) -0.0051(16) -0.0095(16)
C73 0.048(2) 0.040(2) 0.0287(17) -0.0064(16) -0.0047(16) -0.0171(19)
C13 0.043(2) 0.036(2) 0.0316(18) -0.0090(16) -0.0047(16) -0.0117(18)
C16 0.048(2) 0.0294(19) 0.0318(18) -0.0029(15) -0.0047(17) -0.0149(18)
C76 0.045(2) 0.0296(19) 0.0331(18) -0.0080(15) -0.0007(16) -0.0147(17)
C34 0.052(3) 0.034(2) 0.0288(17) -0.0066(15) 0.0023(17) -0.0200(19)
C58 0.048(2) 0.0312(19) 0.0304(18) -0.0017(15) -0.0100(16) -0.0157(18)
C31 0.040(2) 0.0212(17) 0.0327(17) -0.0063(14) -0.0009(15) -0.0052(15)
C49 0.052(3) 0.033(2) 0.0290(18) -0.0065(15) -0.0087(17) -0.0095(18)
C61 0.045(2) 0.037(2) 0.0349(19) -0.0105(16) -0.0024(17) -0.0120(18)
C14 0.040(2) 0.033(2) 0.043(2) -0.0113(16) -0.0011(17) -0.0159(17)
C74 0.040(2) 0.037(2) 0.048(2) -0.0068(18) -0.0079(18) -0.0086(18)
C33 0.039(2) 0.038(2) 0.046(2) -0.0134(17) -0.0033(18) -0.0009(18)
C57 0.041(2) 0.042(2) 0.041(2) -0.0055(17) -0.0104(18) -0.0071(19)
C15 0.050(3) 0.030(2) 0.044(2) -0.0095(16) -0.0027(19) -0.0072(18)
C75 0.049(3) 0.0272(19) 0.049(2) -0.0116(17) -0.0023(19) -0.0102(18)
C52 0.057(3) 0.039(2) 0.0324(19) -0.0039(16) -0.0018(18) -0.023(2)
C35 0.042(2) 0.036(2) 0.047(2) -0.0083(18) -0.0055(19) -0.0117(18)
C36 0.038(2) 0.034(2) 0.050(2) -0.0082(17) -0.0110(18) -0.0048(17)
C67 0.047(2) 0.036(2) 0.0322(19) -0.0068(16) 0.0017(17) -0.0152(18)
C59 0.045(2) 0.032(2) 0.045(2) -0.0121(16) -0.0049(18) -0.0108(18)
C70 0.053(3) 0.041(2) 0.036(2) -0.0061(17) 0.0031(19) -0.020(2)
C60 0.050(3) 0.038(2) 0.041(2) -0.0090(17) -0.0096(18) -0.0049(19)
C7 0.044(2) 0.036(2) 0.0367(19) -0.0082(16) -0.0009(17) -0.0194(18)
C28 0.064(3) 0.035(2) 0.0281(18) -0.0049(15) -0.0059(18) -0.018(2)
C78 0.051(3) 0.032(2) 0.0354(19) -0.0113(15) -0.0002(17) -0.0127(18)
C25 0.053(3) 0.034(2) 0.0285(18) -0.0081(15) -0.0088(17) -0.0140(18)
C19 0.038(2) 0.0250(18) 0.046(2) -0.0064(15) -0.0032(17) -0.0137(16)
C44 0.052(3) 0.046(2) 0.039(2) -0.0113(18) -0.0032(19) -0.016(2)
C17 0.040(2) 0.035(2) 0.050(2) -0.0080(18) -0.0082(18) -0.0108(18)
C43 0.041(2) 0.030(2) 0.049(2) -0.0102(17) -0.0110(18) -0.0115(17)
C2 0.048(3) 0.044(2) 0.049(2) -0.0084(19) -0.004(2) -0.014(2)
C82 0.060(3) 0.046(2) 0.034(2) -0.0023(17) -0.0097(19) -0.026(2)
C18 0.039(2) 0.035(2) 0.041(2) -0.0071(16) -0.0049(17) -0.0081(17)
C77 0.043(2) 0.038(2) 0.039(2) -0.0104(17) -0.0070(17) -0.0124(18)
C37 0.063(3) 0.044(2) 0.036(2) -0.0126(18) 0.000(2) -0.021(2)
C62 0.057(3) 0.034(2) 0.044(2) -0.0035(17) -0.006(2) -0.016(2)
C32 0.047(2) 0.030(2) 0.042(2) -0.0123(16) -0.0055(18) -0.0096(18)
C20 0.057(3) 0.039(2) 0.043(2) -0.0133(18) -0.008(2) -0.008(2)
C79 0.061(3) 0.034(2) 0.035(2) -0.0046(16) 0.0036(19) -0.020(2)
C56 0.043(2) 0.032(2) 0.052(2) -0.0130(18) -0.0071(19) -0.0055(18)
C8 0.054(3) 0.034(2) 0.044(2) -0.0090(17) -0.0070(19) -0.0053(19)
C51 0.060(3) 0.033(2) 0.039(2) -0.0106(17) 0.0021(19) -0.0129(19)
C10 0.055(3) 0.046(2) 0.0311(19) -0.0042(17) -0.0042(18) -0.019(2)
C68 0.046(3) 0.038(2) 0.042(2) -0.0088(17) -0.0021(18) -0.0126(19)
C41 0.074(3) 0.044(2) 0.0305(19) -0.0035(17) -0.005(2) -0.027(2)
C1 0.053(3) 0.0268(19) 0.0329(18) -0.0027(15) -0.0030(17) -0.0128(18)
C83 0.074(3) 0.034(2) 0.037(2) -0.0076(16) -0.013(2) -0.022(2)
C26 0.042(2) 0.049(2) 0.038(2) -0.0034(18) -0.0076(18) -0.019(2)
C81 0.055(3) 0.040(2) 0.0335(19) -0.0063(16) -0.0033(18) -0.019(2)
C84 0.058(3) 0.035(2) 0.0338(19) -0.0058(16) -0.0013(18) -0.018(2)
C39 0.053(3) 0.044(2) 0.040(2) -0.0063(18) -0.0050(19) -0.024(2)
C50 0.056(3) 0.032(2) 0.0342(19) -0.0056(16) -0.0025(18) -0.0133(18)
C40 0.061(3) 0.037(2) 0.040(2) -0.0041(17) -0.008(2) -0.021(2)
C12 0.061(3) 0.041(2) 0.039(2) -0.0111(18) 0.006(2) -0.006(2)
C69 0.054(3) 0.042(2) 0.0328(19) -0.0049(16) -0.0047(18) -0.022(2)
C80 0.061(3) 0.047(2) 0.035(2) -0.0145(18) -0.0005(18) -0.029(2)
C72 0.050(3) 0.059(3) 0.039(2) -0.005(2) -0.010(2) -0.007(2)
C9 0.057(3) 0.037(2) 0.039(2) -0.0077(17) 0.0007(19) -0.014(2)
C27 0.052(3) 0.044(2) 0.046(2) -0.0077(19) -0.014(2) -0.014(2)
C30 0.039(2) 0.066(3) 0.037(2) -0.003(2) -0.0038(18) -0.010(2)
C11 0.066(3) 0.052(3) 0.032(2) -0.0011(18) 0.001(2) -0.003(2)
C38 0.070(3) 0.049(3) 0.0303(19) -0.0074(18) -0.0007(19) -0.027(2)
C29 0.047(3) 0.064(3) 0.037(2) -0.004(2) 0.0021(19) -0.016(2)
Cl4 0.223(5) 0.248(6) 0.150(4) 0.033(4) -0.106(4) -0.024(4)
C71 0.048(3) 0.059(3) 0.044(2) -0.003(2) -0.001(2) -0.007(2)
Cl10 0.226(5) 0.238(6) 0.148(4) 0.027(4) -0.109(3) -0.014(4)
Cl3 0.217(5) 0.240(6) 0.149(4) -0.084(4) 0.069(3) -0.015(4)
C42 0.060(3) 0.034(2) 0.039(2) -0.0057(17) -0.0039(19) -0.019(2)
C54 0.066(3) 0.048(3) 0.035(2) -0.0017(18) -0.006(2) 0.007(2)
C66 0.066(3) 0.042(2) 0.041(2) -0.0113(18) -0.006(2) -0.006(2)
C6 0.054(3) 0.054(3) 0.046(2) -0.011(2) -0.013(2) -0.014(2)
C53 0.060(3) 0.037(2) 0.048(2) -0.0030(18) -0.009(2) 0.006(2)
C45 0.059(3) 0.054(3) 0.054(3) -0.016(2) 0.006(2) -0.022(2)
C48 0.055(3) 0.053(3) 0.046(2) -0.010(2) -0.007(2) -0.019(2)
C63 0.075(4) 0.043(3) 0.058(3) -0.001(2) -0.015(3) -0.010(2)
C3 0.052(3) 0.062(3) 0.053(3) -0.012(2) 0.009(2) -0.012(2)
C24 0.062(3) 0.042(2) 0.052(3) -0.018(2) -0.002(2) -0.012(2)
Cl9 0.235(5) 0.230(6) 0.144(3) -0.084(4) 0.071(4) -0.022(4)
C21 0.064(3) 0.043(2) 0.051(2) 0.004(2) -0.016(2) -0.007(2)
C46 0.050(3) 0.065(3) 0.065(3) -0.016(2) 0.014(2) -0.020(2)
C5 0.054(3) 0.076(4) 0.057(3) -0.005(2) -0.016(2) -0.018(3)
C4 0.042(3) 0.053(3) 0.080(3) -0.010(2) -0.008(2) -0.009(2)
C64 0.062(3) 0.036(2) 0.071(3) 0.001(2) -0.014(3) -0.007(2)
C47 0.047(3) 0.064(3) 0.080(3) -0.018(3) -0.017(3) -0.016(2)
C65 0.073(3) 0.048(3) 0.060(3) -0.015(2) 0.001(3) -0.010(2)
C22 0.067(3) 0.038(3) 0.079(4) -0.008(2) -0.010(3) -0.003(2)
C23 0.080(4) 0.036(2) 0.070(3) -0.022(2) -0.008(3) 0.008(2)
C85 0.054(4) 0.090(5) 0.105(5) -0.019(4) 0.003(3) 0.015(3)
C86 0.055(3) 0.081(4) 0.103(5) 0.001(4) -0.009(3) 0.018(3)
C88 0.084(5) 0.103(5) 0.085(4) -0.003(4) -0.010(4) -0.001(4)
C87 0.077(5) 0.094(5) 0.088(4) 0.010(4) 0.009(4) 0.013(4)
Cl12 0.0674(16) 0.105(2) 0.188(3) 0.062(2) -0.0016(19) -0.0129(15)
Cl19 0.138(6) 0.086(5) 0.167(7) -0.035(5) -0.031(6) 0.018(4)
Cl14 0.134(6) 0.094(5) 0.160(7) -0.035(5) -0.031(6) 0.019(4)
Cl18 0.081(5) 0.176(8) 0.159(7) -0.061(7) -0.018(5) -0.017(5)
Cl24 0.079(5) 0.167(8) 0.169(8) -0.050(7) -0.016(5) -0.018(5)
Cl21 0.176(10) 0.270(13) 0.134(7) -0.101(8) -0.068(7) 0.148(10)
Cl13 0.174(9) 0.282(14) 0.132(7) -0.102(8) -0.067(7) 0.154(10)
Cl23 0.104(6) 0.359(17) 0.137(7) -0.120(9) -0.049(6) 0.102(9)
Cl17 0.099(6) 0.374(18) 0.130(7) -0.114(9) -0.042(5) 0.100(9)
Cl15 0.092(6) 0.273(14) 0.198(11) -0.083(10) 0.059(6) -0.070(7)
Cl20 0.093(6) 0.267(14) 0.200(11) -0.082(10) 0.055(6) -0.057(7)
Cl22 0.255(13) 0.084(5) 0.192(10) 0.009(6) -0.100(9) 0.030(6)
Cl16 0.219(11) 0.092(6) 0.221(12) 0.007(6) -0.097(9) 0.036(6)

loop_
_atom_type_symbol
_atom_type_description
_atom_type_scat_dispersion_real
_atom_type_scat_dispersion_imag
_atom_type_scat_source
C C 0.0181 0.0091 'International Tables Vol C Tables 4.2.6.8 and 6.1.1.4'
H H 0.0000 0.0000 'International Tables Vol C Tables 4.2.6.8 and 6.1.1.4'
Cl Cl 0.3639 0.7018 'International Tables Vol C Tables 4.2.6.8 and 6.1.1.4'
O O 0.0492 0.0322 'International Tables Vol C Tables 4.2.6.8 and 6.1.1.4'
P P 0.2955 0.4335 'International Tables Vol C Tables 4.2.6.8 and 6.1.1.4'

loop_
_geom_angle_atom_site_label_1
_geom_angle_atom_site_label_2
_geom_angle_atom_site_label_3
_geom_angle
_geom_angle_site_symmetry_1
_geom_angle_site_symmetry_3
_geom_angle_publ_flag
O1 P1 C13 111.59(17) . . ?
O1 P1 C7 111.91(17) . . ?
O1 P1 C1 112.35(16) . . ?
C13 P1 C1 107.87(18) . . ?
C7 P1 C13 105.05(17) . . ?
C7 P1 C1 107.69(18) . . ?
O7 P3 C55 112.10(16) . . ?
O7 P3 C49 112.01(17) . . ?
O7 P3 C43 112.17(16) . . ?
C55 P3 C49 104.47(16) . . ?
C55 P3 C43 107.30(17) . . ?
C49 P3 C43 108.39(19) . . ?
O2 P2 C31 112.10(16) . . ?
O2 P2 C25 112.01(17) . . ?
O2 P2 C19 112.47(16) . . ?
C31 P2 C25 104.80(16) . . ?
C31 P2 C19 107.39(17) . . ?
C25 P2 C19 107.64(18) . . ?
O8 P4 C73 111.64(17) . . ?
O8 P4 C61 112.01(16) . . ?
O8 P4 C67 111.74(17) . . ?
C73 P4 C61 107.70(18) . . ?
C73 P4 C67 105.06(17) . . ?
C61 P4 C67 108.36(18) . . ?
C76 O12 C81 117.5(3) . . ?
C58 O10 C84 117.8(3) . . ?
C16 O4 C42 118.0(3) . . ?
C34 O6 C39 118.3(3) . . ?
C70 O11 C82 117.9(3) . . ?
C28 O5 C40 118.7(3) . . ?
C10 O3 C37 118.7(3) . . ?
C52 O9 C79 117.8(3) . . ?
C60 C55 P3 123.9(3) . . ?
C56 C55 P3 117.4(3) . . ?
C56 C55 C60 118.4(4) . . ?
C74 C73 P4 118.3(3) . . ?
C78 C73 P4 122.8(3) . . ?
C78 C73 C74 118.5(4) . . ?
C14 C13 P1 123.7(3) . . ?
C14 C13 C18 118.1(3) . . ?
C18 C13 P1 117.8(3) . . ?
O4 C16 C15 125.0(4) . . ?
O4 C16 C17 115.3(4) . . ?
C17 C16 C15 119.6(4) . . ?
O12 C76 C75 114.8(3) . . ?
O12 C76 C77 125.6(4) . . ?
C77 C76 C75 119.6(3) . . ?
O6 C34 C33 116.0(4) . . ?
O6 C34 C35 123.3(4) . . ?
C33 C34 C35 120.7(4) . . ?
O10 C58 C57 115.8(4) . . ?
O10 C58 C59 124.3(4) . . ?
C59 C58 C57 119.9(4) . . ?
C36 C31 P2 124.7(3) . . ?
C36 C31 C32 118.3(3) . . ?
C32 C31 P2 116.5(3) . . ?
C50 C49 P3 118.2(3) . . ?
C50 C49 C54 118.9(3) . . ?
C54 C49 P3 122.8(3) . . ?
C62 C61 P4 119.6(3) . . ?
C66 C61 P4 121.8(3) . . ?
C66 C61 C62 118.2(4) . . ?
C13 C14 H14 119.6 . . ?
C15 C14 C13 120.7(4) . . ?
C15 C14 H14 119.6 . . ?
C73 C74 H74 119.5 . . ?
C75 C74 C73 121.0(4) . . ?
C75 C74 H74 119.5 . . ?
C34 C33 H33 119.9 . . ?
C32 C33 C34 120.1(4) . . ?
C32 C33 H33 119.9 . . ?
C58 C57 H57 119.6 . . ?
C56 C57 C58 120.8(4) . . ?
C56 C57 H57 119.6 . . ?
C16 C15 H15 119.7 . . ?
C14 C15 C16 120.6(4) . . ?
C14 C15 H15 119.7 . . ?
C76 C75 H75 120.0 . . ?
C74 C75 C76 120.1(4) . . ?
C74 C75 H75 120.0 . . ?
O9 C52 C51 124.4(4) . . ?
O9 C52 C53 115.5(4) . . ?
C51 C52 C53 120.0(4) . . ?
C34 C35 H35 120.7 . . ?
C34 C35 C36 118.6(4) . . ?
C36 C35 H35 120.7 . . ?
C31 C36 C35 121.7(4) . . ?
C31 C36 H36 119.1 . . ?
C35 C36 H36 119.1 . . ?
C68 C67 P4 118.6(3) . . ?
C68 C67 C72 118.5(4) . . ?
C72 C67 P4 122.8(3) . . ?
C58 C59 H59 120.3 . . ?
C60 C59 C58 119.4(4) . . ?
C60 C59 H59 120.3 . . ?
O11 C70 C69 125.0(4) . . ?
O11 C70 C71 115.4(4) . . ?
C69 C70 C71 119.6(4) . . ?
C55 C60 H60 119.5 . . ?
C59 C60 C55 121.0(4) . . ?
C59 C60 H60 119.5 . . ?
C8 C7 P1 118.8(3) . . ?
C8 C7 C12 117.9(4) . . ?
C12 C7 P1 123.2(3) . . ?
O5 C28 C27 124.3(4) . . ?
O5 C28 C29 115.1(4) . . ?
C27 C28 C29 120.5(4) . . ?
C73 C78 H78 119.8 . . ?
C73 C78 C77 120.4(4) . . ?
C77 C78 H78 119.8 . . ?
C26 C25 P2 118.3(3) . . ?
C26 C25 C30 118.5(3) . . ?
C30 C25 P2 123.1(3) . . ?
C20 C19 P2 117.7(3) . . ?
C24 C19 P2 122.2(3) . . ?
C24 C19 C20 119.7(4) . . ?
C43 C44 H44 119.8 . . ?
C43 C44 C45 120.4(4) . . ?
C45 C44 H44 119.8 . . ?
C16 C17 H17 120.3 . . ?
C18 C17 C16 119.4(4) . . ?
C18 C17 H17 120.3 . . ?
C44 C43 P3 119.4(3) . . ?
C44 C43 C48 118.7(4) . . ?
C48 C43 P3 121.4(3) . . ?
C1 C2 H2 120.1 . . ?
C3 C2 H2 120.1 . . ?
C3 C2 C1 119.8(4) . . ?
O11 C82 H82A 110.6 . . ?
O11 C82 H82B 110.6 . . ?
O11 C82 C83 105.7(3) . . ?
H82A C82 H82B 108.7 . . ?
C83 C82 H82A 110.6 . . ?
C83 C82 H82B 110.6 . . ?
C13 C18 H18 119.2 . . ?
C17 C18 C13 121.5(4) . . ?
C17 C18 H18 119.2 . . ?
C76 C77 C78 120.4(4) . . ?
C76 C77 H77 119.8 . . ?
C78 C77 H77 119.8 . . ?
O3 C37 H37A 110.4 . . ?
O3 C37 H37B 110.4 . . ?
O3 C37 C38 106.4(3) . . ?
H37A C37 H37B 108.6 . . ?
C38 C37 H37A 110.4 . . ?
C38 C37 H37B 110.4 . . ?
C61 C62 H62 119.3 . . ?
C63 C62 C61 121.4(4) . . ?
C63 C62 H62 119.3 . . ?
C31 C32 H32 119.7 . . ?
C33 C32 C31 120.5(4) . . ?
C33 C32 H32 119.7 . . ?
C19 C20 H20 120.6 . . ?
C19 C20 C21 118.7(4) . . ?
C21 C20 H20 120.6 . . ?
O9 C79 H79A 110.6 . . ?
O9 C79 H79B 110.6 . . ?
O9 C79 C80 105.8(3) . . ?
H79A C79 H79B 108.7 . . ?
C80 C79 H79A 110.6 . . ?
C80 C79 H79B 110.6 . . ?
C55 C56 H56 119.8 . . ?
C57 C56 C55 120.4(4) . . ?
C57 C56 H56 119.8 . . ?
C7 C8 H8 119.0 . . ?
C9 C8 C7 121.9(4) . . ?
C9 C8 H8 119.0 . . ?
C52 C51 H51 120.3 . . ?
C52 C51 C50 119.4(4) . . ?
C50 C51 H51 120.3 . . ?
O3 C10 C9 124.4(4) . . ?
O3 C10 C11 115.1(4) . . ?
C11 C10 C9 120.5(4) . . ?
C67 C68 H68 119.7 . . ?
C67 C68 C69 120.6(4) . . ?
C69 C68 H68 119.7 . . ?
H41A C41 H41B 107.8 . . ?
C40 C41 H41A 109.1 . . ?
C40 C41 H41B 109.1 . . ?
C42 C41 H41A 109.1 . . ?
C42 C41 H41B 109.1 . . ?
C42 C41 C40 112.5(3) . . ?
C2 C1 P1 118.2(3) . . ?
C6 C1 P1 122.6(3) . . ?
C6 C1 C2 118.8(4) . . ?
C82 C83 H83A 108.9 . . ?
C82 C83 H83B 108.9 . . ?
H83A C83 H83B 107.7 . . ?
C84 C83 C82 113.3(3) . . ?
C84 C83 H83A 108.9 . . ?
C84 C83 H83B 108.9 . . ?
C25 C26 H26 119.3 . . ?
C25 C26 C27 121.5(4) . . ?
C27 C26 H26 119.3 . . ?
O12 C81 H81A 110.2 . . ?
O12 C81 H81B 110.2 . . ?
O12 C81 C80 107.5(3) . . ?
H81A C81 H81B 108.5 . . ?
C80 C81 H81A 110.2 . . ?
C80 C81 H81B 110.2 . . ?
O10 C84 C83 107.7(3) . . ?
O10 C84 H84A 110.2 . . ?
O10 C84 H84B 110.2 . . ?
C83 C84 H84A 110.2 . . ?
C83 C84 H84B 110.2 . . ?
H84A C84 H84B 108.5 . . ?
O6 C39 H39A 110.1 . . ?
O6 C39 H39B 110.1 . . ?
O6 C39 C38 108.1(3) . . ?
H39A C39 H39B 108.4 . . ?
C38 C39 H39A 110.1 . . ?
C38 C39 H39B 110.1 . . ?
C49 C50 C51 120.8(4) . . ?
C49 C50 H50 119.6 . . ?
C51 C50 H50 119.6 . . ?
O5 C40 C41 106.5(3) . . ?
O5 C40 H40A 110.4 . . ?
O5 C40 H40B 110.4 . . ?
C41 C40 H40A 110.4 . . ?
C41 C40 H40B 110.4 . . ?
H40A C40 H40B 108.6 . . ?
C7 C12 H12 119.6 . . ?
C11 C12 C7 120.9(4) . . ?
C11 C12 H12 119.6 . . ?
C70 C69 C68 120.2(4) . . ?
C70 C69 H69 119.9 . . ?
C68 C69 H69 119.9 . . ?
C79 C80 H80A 109.0 . . ?
C79 C80 H80B 109.0 . . ?
C81 C80 C79 113.1(3) . . ?
C81 C80 H80A 109.0 . . ?
C81 C80 H80B 109.0 . . ?
H80A C80 H80B 107.8 . . ?
C67 C72 H72 119.3 . . ?
C71 C72 C67 121.3(4) . . ?
C71 C72 H72 119.3 . . ?
C8 C9 H9 120.7 . . ?
C10 C9 C8 118.7(4) . . ?
C10 C9 H9 120.6 . . ?
C28 C27 C26 118.8(4) . . ?
C28 C27 H27 120.6 . . ?
C26 C27 H27 120.6 . . ?
C25 C30 H30 119.5 . . ?
C29 C30 C25 121.0(4) . . ?
C29 C30 H30 119.5 . . ?
C10 C11 H11 120.0 . . ?
C12 C11 C10 120.1(4) . . ?
C12 C11 H11 120.0 . . ?
C37 C38 H38A 109.1 . . ?
C37 C38 H38B 109.1 . . ?
C39 C38 C37 112.5(3) . . ?
C39 C38 H38A 109.1 . . ?
C39 C38 H38B 109.1 . . ?
H38A C38 H38B 107.8 . . ?
C28 C29 H29 120.1 . . ?
C30 C29 C28 119.7(4) . . ?
C30 C29 H29 120.1 . . ?
C70 C71 H71 120.1 . . ?
C72 C71 C70 119.8(4) . . ?
C72 C71 H71 120.1 . . ?
O4 C42 C41 107.9(3) . . ?
O4 C42 H42A 110.1 . . ?
O4 C42 H42B 110.1 . . ?
C41 C42 H42A 110.1 . . ?
C41 C42 H42B 110.1 . . ?
H42A C42 H42B 108.4 . . ?
C49 C54 H54 119.6 . . ?
C53 C54 C49 120.7(4) . . ?
C53 C54 H54 119.6 . . ?
C61 C66 H66 119.5 . . ?
C65 C66 C61 121.0(4) . . ?
C65 C66 H66 119.5 . . ?
C1 C6 H6 119.7 . . ?
C5 C6 C1 120.6(4) . . ?
C5 C6 H6 119.7 . . ?
C52 C53 H53 120.0 . . ?
C54 C53 C52 120.1(4) . . ?
C54 C53 H53 120.0 . . ?
C44 C45 H45 119.8 . . ?
C46 C45 C44 120.4(4) . . ?
C46 C45 H45 119.8 . . ?
C43 C48 H48 120.0 . . ?
C47 C48 C43 120.0(4) . . ?
C47 C48 H48 120.0 . . ?
C62 C63 H63 120.1 . . ?
C62 C63 C64 119.8(4) . . ?
C64 C63 H63 120.1 . . ?
C2 C3 H3 119.6 . . ?
C4 C3 C2 120.9(4) . . ?
C4 C3 H3 119.6 . . ?
C19 C24 H24 120.0 . . ?
C23 C24 C19 120.0(4) . . ?
C23 C24 H24 120.0 . . ?
C20 C21 H21 119.3 . . ?
C22 C21 C20 121.5(4) . . ?
C22 C21 H21 119.3 . . ?
C45 C46 H46 120.2 . . ?
C45 C46 C47 119.6(4) . . ?
C47 C46 H46 120.2 . . ?
C6 C5 H5 119.8 . . ?
C6 C5 C4 120.5(4) . . ?
C4 C5 H5 119.8 . . ?
C3 C4 C5 119.6(5) . . ?
C3 C4 H4 120.2 . . ?
C5 C4 H4 120.2 . . ?
C63 C64 H64 120.2 . . ?
C63 C64 C65 119.7(4) . . ?
C65 C64 H64 120.2 . . ?
C48 C47 H47 119.6 . . ?
C46 C47 C48 120.9(4) . . ?
C46 C47 H47 119.6 . . ?
C66 C65 C64 119.9(4) . . ?
C66 C65 H65 120.0 . . ?
C64 C65 H65 120.0 . . ?
C21 C22 H22 120.4 . . ?
C21 C22 C23 119.2(4) . . ?
C23 C22 H22 120.4 . . ?
C24 C23 C22 120.8(4) . . ?
C24 C23 H23 119.6 . . ?
C22 C23 H23 119.6 . . ?
Cl2 C85 Cl2A 110.8(4) . . ?
Cl2 C85 Cl3 114.0(5) . . ?
Cl2 C85 H85 107.9 . . ?
Cl2A C85 H85 107.9 . . ?
Cl3 C85 Cl2A 108.3(4) . . ?
Cl3 C85 H85 107.9 . . ?
Cl14 C85 H85A 107.3 . . ?
Cl14 C85 Cl13 108.1(7) . . ?
Cl13 C85 H85A 107.3 . . ?
Cl15 C85 H85A 107.3 . . ?
Cl15 C85 Cl14 112.9(7) . . ?
Cl15 C85 Cl13 113.6(8) . . ?
Cl5 C86 Cl4 107.7(4) . . ?
Cl5 C86 H86 108.1 . . ?
Cl6 C86 Cl5 111.8(4) . . ?
Cl6 C86 Cl4 113.0(5) . . ?
Cl6 C86 H86 108.1 . . ?
Cl4 C86 H86 108.1 . . ?
Cl18 C86 H86A 106.8 . . ?
Cl17 C86 H86A 106.8 . . ?
Cl17 C86 Cl18 108.1(7) . . ?
Cl16 C86 H86A 106.8 . . ?
Cl16 C86 Cl18 112.2(7) . . ?
Cl16 C86 Cl17 115.6(8) . . ?
Cl11 C88 H88 107.5 . . ?
Cl10 C88 Cl11 108.6(4) . . ?
Cl10 C88 H88 107.5 . . ?
Cl12 C88 Cl11 110.4(4) . . ?
Cl12 C88 Cl10 115.0(5) . . ?
Cl12 C88 H88 107.5 . . ?
Cl24 C88 H88A 106.8 . . ?
Cl24 C88 Cl23 108.2(7) . . ?
Cl23 C88 H88A 106.8 . . ?
Cl22 C88 H88A 106.8 . . ?
Cl22 C88 Cl24 113.1(7) . . ?
Cl22 C88 Cl23 114.7(8) . . ?
Cl7 C87 H87 107.7 . . ?
Cl8 C87 Cl7 110.6(4) . . ?
Cl8 C87 H87 107.7 . . ?
Cl9 C87 Cl7 109.3(4) . . ?
Cl9 C87 Cl8 113.8(5) . . ?
Cl9 C87 H87 107.7 . . ?
Cl19 C87 H87A 107.1 . . ?
Cl19 C87 Cl21 107.5(6) . . ?
Cl21 C87 H87A 107.1 . . ?
Cl20 C87 H87A 107.1 . . ?
Cl20 C87 Cl19 112.7(7) . . ?
Cl20 C87 Cl21 114.9(8) . . ?

loop_
_geom_bond_atom_site_label_1
_geom_bond_atom_site_label_2
_geom_bond_distance
_geom_bond_site_symmetry_2
_geom_bond_publ_flag
P1 O1 1.486(3) . ?
P1 C13 1.796(4) . ?
P1 C7 1.793(4) . ?
P1 C1 1.805(4) . ?
P3 O7 1.492(2) . ?
P3 C55 1.795(4) . ?
P3 C49 1.797(4) . ?
P3 C43 1.811(4) . ?
P2 O2 1.485(3) . ?
P2 C31 1.796(4) . ?
P2 C25 1.798(4) . ?
P2 C19 1.816(4) . ?
P4 O8 1.491(3) . ?
P4 C73 1.798(4) . ?
P4 C61 1.799(4) . ?
P4 C67 1.799(4) . ?
O12 C76 1.354(4) . ?
O12 C81 1.433(5) . ?
O10 C58 1.362(4) . ?
O10 C84 1.429(4) . ?
O4 C16 1.362(4) . ?
O4 C42 1.430(4) . ?
O6 C34 1.373(4) . ?
O6 C39 1.432(4) . ?
O11 C70 1.354(4) . ?
O11 C82 1.438(5) . ?
O5 C28 1.361(4) . ?
O5 C40 1.439(5) . ?
O3 C37 1.437(5) . ?
O3 C10 1.359(4) . ?
O9 C52 1.359(4) . ?
O9 C79 1.442(4) . ?
Cl2 C85 1.716(7) . ?
Cl5 C86 1.733(7) . ?
Cl2A C85 1.744(7) . ?
Cl7 C87 1.736(8) . ?
Cl6 C86 1.709(7) . ?
Cl11 C88 1.736(8) . ?
Cl8 C87 1.730(7) . ?
C55 C60 1.405(5) . ?
C55 C56 1.405(5) . ?
C73 C74 1.397(5) . ?
C73 C78 1.391(5) . ?
C13 C14 1.380(5) . ?
C13 C18 1.405(5) . ?
C16 C15 1.391(5) . ?
C16 C17 1.384(5) . ?
C76 C75 1.389(5) . ?
C76 C77 1.382(5) . ?
C34 C33 1.382(5) . ?
C34 C35 1.390(5) . ?
C58 C57 1.392(5) . ?
C58 C59 1.391(5) . ?
C31 C36 1.386(5) . ?
C31 C32 1.404(4) . ?
C49 C50 1.383(5) . ?
C49 C54 1.391(5) . ?
C61 C62 1.390(5) . ?
C61 C66 1.389(5) . ?
C14 H14 0.9300 . ?
C14 C15 1.379(5) . ?
C74 H74 0.9300 . ?
C74 C75 1.378(5) . ?
C33 H33 0.9300 . ?
C33 C32 1.377(5) . ?
C57 H57 0.9300 . ?
C57 C56 1.366(5) . ?
C15 H15 0.9300 . ?
C75 H75 0.9300 . ?
C52 C51 1.380(5) . ?
C52 C53 1.393(5) . ?
C35 H35 0.9300 . ?
C35 C36 1.390(5) . ?
C36 H36 0.9300 . ?
C67 C68 1.385(5) . ?
C67 C72 1.388(5) . ?
C59 H59 0.9300 . ?
C59 C60 1.382(5) . ?
C70 C69 1.379(5) . ?
C70 C71 1.391(6) . ?
C60 H60 0.9300 . ?
C7 C8 1.393(5) . ?
C7 C12 1.401(5) . ?
C28 C27 1.387(5) . ?
C28 C29 1.393(5) . ?
C78 H78 0.9300 . ?
C78 C77 1.391(5) . ?
C25 C26 1.389(5) . ?
C25 C30 1.393(5) . ?
C19 C20 1.393(5) . ?
C19 C24 1.385(5) . ?
C44 H44 0.9300 . ?
C44 C43 1.386(5) . ?
C44 C45 1.389(6) . ?
C17 H17 0.9300 . ?
C17 C18 1.377(5) . ?
C43 C48 1.394(5) . ?
C2 H2 0.9300 . ?
C2 C1 1.403(5) . ?
C2 C3 1.382(6) . ?
C82 H82A 0.9700 . ?
C82 H82B 0.9700 . ?
C82 C83 1.512(5) . ?
C18 H18 0.9300 . ?
C77 H77 0.9300 . ?
C37 H37A 0.9700 . ?
C37 H37B 0.9700 . ?
C37 C38 1.509(5) . ?
C62 H62 0.9300 . ?
C62 C63 1.380(5) . ?
C32 H32 0.9300 . ?
C20 H20 0.9300 . ?
C20 C21 1.396(5) . ?
C79 H79A 0.9700 . ?
C79 H79B 0.9700 . ?
C79 C80 1.523(5) . ?
C56 H56 0.9300 . ?
C8 H8 0.9300 . ?
C8 C9 1.393(5) . ?
C51 H51 0.9300 . ?
C51 C50 1.398(5) . ?
C10 C9 1.390(5) . ?
C10 C11 1.384(6) . ?
C68 H68 0.9300 . ?
C68 C69 1.396(5) . ?
C41 H41A 0.9700 . ?
C41 H41B 0.9700 . ?
C41 C40 1.512(5) . ?
C41 C42 1.511(5) . ?
C1 C6 1.393(5) . ?
C83 H83A 0.9700 . ?
C83 H83B 0.9700 . ?
C83 C84 1.510(5) . ?
C26 H26 0.9300 . ?
C26 C27 1.397(5) . ?
C81 H81A 0.9700 . ?
C81 H81B 0.9700 . ?
C81 C80 1.513(5) . ?
C84 H84A 0.9700 . ?
C84 H84B 0.9700 . ?
C39 H39A 0.9700 . ?
C39 H39B 0.9700 . ?
C39 C38 1.502(5) . ?
C50 H50 0.9300 . ?
C40 H40A 0.9700 . ?
C40 H40B 0.9700 . ?
C12 H12 0.9300 . ?
C12 C11 1.384(5) . ?
C69 H69 0.9300 . ?
C80 H80A 0.9700 . ?
C80 H80B 0.9700 . ?
C72 H72 0.9300 . ?
C72 C71 1.380(6) . ?
C9 H9 0.9300 . ?
C27 H27 0.9300 . ?
C30 H30 0.9300 . ?
C30 C29 1.381(5) . ?
C11 H11 0.9300 . ?
C38 H38A 0.9700 . ?
C38 H38B 0.9700 . ?
C29 H29 0.9300 . ?
Cl4 C86 1.746(8) . ?
C71 H71 0.9300 . ?
Cl10 C88 1.735(8) . ?
Cl3 C85 1.734(8) . ?
C42 H42A 0.9700 . ?
C42 H42B 0.9700 . ?
C54 H54 0.9300 . ?
C54 C53 1.376(5) . ?
C66 H66 0.9300 . ?
C66 C65 1.384(6) . ?
C6 H6 0.9300 . ?
C6 C5 1.375(6) . ?
C53 H53 0.9300 . ?
C45 H45 0.9300 . ?
C45 C46 1.369(6) . ?
C48 H48 0.9300 . ?
C48 C47 1.383(6) . ?
C63 H63 0.9300 . ?
C63 C64 1.386(6) . ?
C3 H3 0.9300 . ?
C3 C4 1.376(6) . ?
C24 H24 0.9300 . ?
C24 C23 1.377(6) . ?
Cl9 C87 1.723(8) . ?
C21 H21 0.9300 . ?
C21 C22 1.360(6) . ?
C46 H46 0.9300 . ?
C46 C47 1.373(7) . ?
C5 H5 0.9300 . ?
C5 C4 1.384(7) . ?
C4 H4 0.9300 . ?
C64 H64 0.9300 . ?
C64 C65 1.388(6) . ?
C47 H47 0.9300 . ?
C65 H65 0.9300 . ?
C22 H22 0.9300 . ?
C22 C23 1.381(7) . ?
C23 H23 0.9300 . ?
C85 H85 0.9800 . ?
C85 H85A 0.9800 . ?
C85 Cl14 1.733(9) . ?
C85 Cl13 1.767(10) . ?
C85 Cl15 1.595(11) . ?
C86 H86 0.9800 . ?
C86 H86A 0.9800 . ?
C86 Cl18 1.762(9) . ?
C86 Cl17 1.750(10) . ?
C86 Cl16 1.615(11) . ?
C88 H88 0.9800 . ?
C88 H88A 0.9800 . ?
C88 Cl12 1.727(7) . ?
C88 Cl24 1.729(10) . ?
C88 Cl23 1.771(10) . ?
C88 Cl22 1.602(11) . ?
C87 H87 0.9800 . ?
C87 H87A 0.9800 . ?
C87 Cl19 1.742(10) . ?
C87 Cl21 1.767(10) . ?
C87 Cl20 1.577(11) . ?

loop_
_geom_torsion_atom_site_label_1
_geom_torsion_atom_site_label_2
_geom_torsion_atom_site_label_3
_geom_torsion_atom_site_label_4
_geom_torsion
_geom_torsion_site_symmetry_1
_geom_torsion_site_symmetry_2
_geom_torsion_site_symmetry_3
_geom_torsion_site_symmetry_4
_geom_torsion_publ_flag
P1 C13 C14 C15 172.3(3) . . . . ?
P1 C13 C18 C17 -171.9(3) . . . . ?
P1 C7 C8 C9 175.3(3) . . . . ?
P1 C7 C12 C11 -175.8(3) . . . . ?
P1 C1 C6 C5 -173.0(4) . . . . ?
P3 C55 C60 C59 173.2(3) . . . . ?
P3 C55 C56 C57 -172.7(3) . . . . ?
P3 C49 C50 C51 176.0(3) . . . . ?
P3 C49 C54 C53 -176.2(4) . . . . ?
P3 C43 C48 C47 -172.3(3) . . . . ?
P2 C31 C36 C35 172.6(3) . . . . ?
P2 C31 C32 C33 -171.9(3) . . . . ?
P2 C25 C26 C27 175.0(3) . . . . ?
P2 C25 C30 C29 -175.7(3) . . . . ?
P2 C19 C20 C21 173.1(3) . . . . ?
P2 C19 C24 C23 -172.7(4) . . . . ?
P4 C73 C74 C75 -172.1(3) . . . . ?
P4 C73 C78 C77 172.6(3) . . . . ?
P4 C61 C62 C63 173.2(3) . . . . ?
P4 C61 C66 C65 -172.7(4) . . . . ?
P4 C67 C68 C69 175.7(3) . . . . ?
P4 C67 C72 C71 -175.6(3) . . . . ?
O2 P2 C31 C36 155.8(3) . . . . ?
O2 P2 C31 C32 -32.1(3) . . . . ?
O2 P2 C25 C26 10.3(4) . . . . ?
O2 P2 C25 C30 -173.1(3) . . . . ?
O2 P2 C19 C20 -74.7(3) . . . . ?
O2 P2 C19 C24 98.4(3) . . . . ?
O7 P3 C55 C60 154.9(3) . . . . ?
O7 P3 C55 C56 -31.6(3) . . . . ?
O7 P3 C49 C50 10.8(4) . . . . ?
O7 P3 C49 C54 -172.4(3) . . . . ?
O7 P3 C43 C44 -74.1(3) . . . . ?
O7 P3 C43 C48 98.3(3) . . . . ?
O8 P4 C73 C74 -32.0(3) . . . . ?
O8 P4 C73 C78 154.7(3) . . . . ?
O8 P4 C61 C62 -74.2(4) . . . . ?
O8 P4 C61 C66 98.5(4) . . . . ?
O8 P4 C67 C68 11.4(4) . . . . ?
O8 P4 C67 C72 -173.0(3) . . . . ?
O12 C76 C75 C74 179.2(3) . . . . ?
O12 C76 C77 C78 -178.4(3) . . . . ?
O12 C81 C80 C79 -63.2(4) . . . . ?
O1 P1 C13 C14 155.1(3) . . . . ?
O1 P1 C13 C18 -32.3(3) . . . . ?
O1 P1 C7 C8 10.7(4) . . . . ?
O1 P1 C7 C12 -173.2(3) . . . . ?
O1 P1 C1 C2 -74.6(3) . . . . ?
O1 P1 C1 C6 98.4(3) . . . . ?
O10 C58 C57 C56 178.6(3) . . . . ?
O10 C58 C59 C60 -177.6(3) . . . . ?
O4 C16 C15 C14 -178.1(3) . . . . ?
O4 C16 C17 C18 178.9(3) . . . . ?
O6 C34 C33 C32 178.9(3) . . . . ?
O6 C34 C35 C36 -177.4(3) . . . . ?
O6 C39 C38 C37 -62.5(4) . . . . ?
O11 C70 C69 C68 -179.7(4) . . . . ?
O11 C70 C71 C72 179.6(4) . . . . ?
O11 C82 C83 C84 -57.5(4) . . . . ?
O5 C28 C27 C26 179.5(4) . . . . ?
O5 C28 C29 C30 179.7(4) . . . . ?
O3 C37 C38 C39 -57.6(5) . . . . ?
O3 C10 C9 C8 179.5(4) . . . . ?
O3 C10 C11 C12 179.8(4) . . . . ?
O9 C52 C51 C50 -179.9(4) . . . . ?
O9 C52 C53 C54 179.5(4) . . . . ?
O9 C79 C80 C81 -57.1(4) . . . . ?
C55 P3 C49 C50 -110.8(3) . . . . ?
C55 P3 C49 C54 66.0(4) . . . . ?
C55 P3 C43 C44 49.4(3) . . . . ?
C55 P3 C43 C48 -138.1(3) . . . . ?
C73 P4 C61 C62 48.9(4) . . . . ?
C73 P4 C61 C66 -138.4(3) . . . . ?
C73 P4 C67 C68 -109.8(3) . . . . ?
C73 P4 C67 C72 65.8(4) . . . . ?
C73 C74 C75 C76 -0.5(6) . . . . ?
C73 C78 C77 C76 -1.2(5) . . . . ?
C13 P1 C7 C8 -110.5(3) . . . . ?
C13 P1 C7 C12 65.6(4) . . . . ?
C13 P1 C1 C2 48.8(3) . . . . ?
C13 P1 C1 C6 -138.2(3) . . . . ?
C13 C14 C15 C16 -1.1(6) . . . . ?
C16 O4 C42 C41 167.9(3) . . . . ?
C16 C17 C18 C13 -0.5(6) . . . . ?
C76 O12 C81 C80 167.4(3) . . . . ?
C34 O6 C39 C38 168.3(3) . . . . ?
C34 C33 C32 C31 -1.3(6) . . . . ?
C34 C35 C36 C31 -1.4(6) . . . . ?
C58 O10 C84 C83 167.4(3) . . . . ?
C58 C57 C56 C55 -0.6(6) . . . . ?
C58 C59 C60 C55 -1.3(6) . . . . ?
C31 P2 C25 C26 -111.5(3) . . . . ?
C31 P2 C25 C30 65.1(4) . . . . ?
C31 P2 C19 C20 49.1(3) . . . . ?
C31 P2 C19 C24 -137.9(3) . . . . ?
C49 P3 C55 C60 -83.6(3) . . . . ?
C49 P3 C55 C56 89.9(3) . . . . ?
C49 P3 C43 C44 161.7(3) . . . . ?
C49 P3 C43 C48 -25.8(4) . . . . ?
C49 C54 C53 C52 0.6(7) . . . . ?
C61 P4 C73 C74 -155.4(3) . . . . ?
C61 P4 C73 C78 31.3(4) . . . . ?
C61 P4 C67 C68 135.3(3) . . . . ?
C61 P4 C67 C72 -49.1(4) . . . . ?
C61 C62 C63 C64 0.3(7) . . . . ?
C61 C66 C65 C64 -0.9(7) . . . . ?
C14 C13 C18 C17 1.2(5) . . . . ?
C74 C73 C78 C77 -0.7(5) . . . . ?
C33 C34 C35 C36 0.8(6) . . . . ?
C57 C58 C59 C60 1.9(5) . . . . ?
C15 C16 C17 C18 -1.0(6) . . . . ?
C75 C76 C77 C78 2.3(6) . . . . ?
C52 O9 C79 C80 176.6(3) . . . . ?
C52 C51 C50 C49 0.1(6) . . . . ?
C35 C34 C33 C32 0.5(6) . . . . ?
C36 C31 C32 C33 0.7(5) . . . . ?
C67 P4 C73 C74 89.3(3) . . . . ?
C67 P4 C73 C78 -84.0(3) . . . . ?
C67 P4 C61 C62 162.0(3) . . . . ?
C67 P4 C61 C66 -25.2(4) . . . . ?
C67 C68 C69 C70 -0.1(6) . . . . ?
C67 C72 C71 C70 0.3(7) . . . . ?
C59 C58 C57 C56 -1.0(6) . . . . ?
C70 O11 C82 C83 177.1(3) . . . . ?
C60 C55 C56 C57 1.2(5) . . . . ?
C7 P1 C13 C14 -83.5(4) . . . . ?
C7 P1 C13 C18 89.1(3) . . . . ?
C7 P1 C1 C2 161.7(3) . . . . ?
C7 P1 C1 C6 -25.3(4) . . . . ?
C7 C8 C9 C10 0.5(6) . . . . ?
C7 C12 C11 C10 0.8(7) . . . . ?
C28 O5 C40 C41 177.3(3) . . . . ?
C78 C73 C74 C75 1.5(6) . . . . ?
C25 P2 C31 C36 -82.5(3) . . . . ?
C25 P2 C31 C32 89.6(3) . . . . ?
C25 P2 C19 C20 161.5(3) . . . . ?
C25 P2 C19 C24 -25.5(4) . . . . ?
C25 C26 C27 C28 1.6(6) . . . . ?
C25 C30 C29 C28 0.2(7) . . . . ?
C19 P2 C31 C36 31.8(4) . . . . ?
C19 P2 C31 C32 -156.1(3) . . . . ?
C19 P2 C25 C26 134.4(3) . . . . ?
C19 P2 C25 C30 -49.0(4) . . . . ?
C19 C20 C21 C22 0.0(7) . . . . ?
C19 C24 C23 C22 -0.1(8) . . . . ?
C44 C43 C48 C47 0.2(6) . . . . ?
C44 C45 C46 C47 0.6(7) . . . . ?
C17 C16 C15 C14 1.9(6) . . . . ?
C43 P3 C55 C60 31.3(4) . . . . ?
C43 P3 C55 C56 -155.2(3) . . . . ?
C43 P3 C49 C50 135.0(3) . . . . ?
C43 P3 C49 C54 -48.2(4) . . . . ?
C43 C44 C45 C46 -0.7(7) . . . . ?
C43 C48 C47 C46 -0.3(7) . . . . ?
C2 C1 C6 C5 -0.1(6) . . . . ?
C2 C3 C4 C5 -0.9(7) . . . . ?
C82 O11 C70 C69 5.8(6) . . . . ?
C82 O11 C70 C71 -174.4(4) . . . . ?
C82 C83 C84 O10 -62.5(4) . . . . ?
C18 C13 C14 C15 -0.3(6) . . . . ?
C77 C76 C75 C74 -1.5(6) . . . . ?
C37 O3 C10 C9 6.2(6) . . . . ?
C37 O3 C10 C11 -174.9(4) . . . . ?
C62 C61 C66 C65 0.1(7) . . . . ?
C62 C63 C64 C65 -1.1(7) . . . . ?
C32 C31 C36 C35 0.6(6) . . . . ?
C20 C19 C24 C23 0.2(7) . . . . ?
C20 C21 C22 C23 0.1(8) . . . . ?
C79 O9 C52 C51 6.3(6) . . . . ?
C79 O9 C52 C53 -174.7(4) . . . . ?
C56 C55 C60 C59 -0.2(6) . . . . ?
C8 C7 C12 C11 0.3(6) . . . . ?
C51 C52 C53 C54 -1.5(7) . . . . ?
C10 O3 C37 C38 176.9(3) . . . . ?
C68 C67 C72 C71 0.0(6) . . . . ?
C1 P1 C13 C14 31.2(4) . . . . ?
C1 P1 C13 C18 -156.2(3) . . . . ?
C1 P1 C7 C8 134.7(3) . . . . ?
C1 P1 C7 C12 -49.2(4) . . . . ?
C1 C2 C3 C4 0.4(7) . . . . ?
C1 C6 C5 C4 -0.4(7) . . . . ?
C26 C25 C30 C29 0.9(6) . . . . ?
C81 O12 C76 C75 -179.5(3) . . . . ?
C81 O12 C76 C77 1.1(5) . . . . ?
C84 O10 C58 C57 -179.5(3) . . . . ?
C84 O10 C58 C59 0.0(5) . . . . ?
C39 O6 C34 C33 -179.0(3) . . . . ?
C39 O6 C34 C35 -0.6(5) . . . . ?
C50 C49 C54 C53 0.6(7) . . . . ?
C40 O5 C28 C27 5.6(6) . . . . ?
C40 O5 C28 C29 -174.5(3) . . . . ?
C40 C41 C42 O4 -62.2(4) . . . . ?
C12 C7 C8 C9 -1.0(6) . . . . ?
C69 C70 C71 C72 -0.5(7) . . . . ?
C72 C67 C68 C69 -0.1(6) . . . . ?
C9 C10 C11 C12 -1.3(7) . . . . ?
C27 C28 C29 C30 -0.3(6) . . . . ?
C30 C25 C26 C27 -1.7(6) . . . . ?
C11 C10 C9 C8 0.6(6) . . . . ?
C29 C28 C27 C26 -0.5(6) . . . . ?
C71 C70 C69 C68 0.4(6) . . . . ?
C42 O4 C16 C15 0.1(5) . . . . ?
C42 O4 C16 C17 -179.9(3) . . . . ?
C42 C41 C40 O5 -57.7(5) . . . . ?
C54 C49 C50 C51 -0.9(6) . . . . ?
C66 C61 C62 C63 0.2(6) . . . . ?
C6 C5 C4 C3 0.9(8) . . . . ?
C53 C52 C51 C50 1.1(6) . . . . ?
C45 C44 C43 P3 173.0(3) . . . . ?
C45 C44 C43 C48 0.3(6) . . . . ?
C45 C46 C47 C48 -0.1(8) . . . . ?
C63 C64 C65 C66 1.4(7) . . . . ?
C3 C2 C1 P1 173.3(3) . . . . ?
C3 C2 C1 C6 0.1(6) . . . . ?
C24 C19 C20 C21 -0.1(6) . . . . ?
C21 C22 C23 C24 0.0(8) . . . . ?

loop_
_smtbx_masks_void_nr
_smtbx_masks_void_average_x
_smtbx_masks_void_average_y
_smtbx_masks_void_average_z
_smtbx_masks_void_volume
_smtbx_masks_void_count_electrons
_smtbx_masks_void_content
1 -0.019 0.173 0.250 345.2 56.1 ?
2 0.019 -0.173 0.750 345.2 56.6 ?
3 0.519 0.327 0.750 344.8 57.2 ?
4 0.481 0.673 0.250 344.8 56.7 ?
